data_4308515
loop_
_publ_author_name
'Roger Schibli'
'Niklaus Marti'
'Patrick Maurer'
'Bernhard Spingler'
'Marie-Line Lehaire'
'Volker Gramlich'
'Charles L. Barnes'

_publ_section_title
;
Syntheses and Characterization of Dicarbonyl-Nitrosyl Complexes of
Technetium(I) and Rhenium(I) in Aqueous Media: Spectroscopic, Structural,
and DFT Analyses
;
_journal_name_full 'Inorganic Chemistry'
_journal_page_first 683
_journal_page_last 690
_journal_paper_doi 10.1021/ic049599k
_journal_volume 44
_journal_year 2005
_chemical_formula_sum 'C10 H20 Br2 N3 O6 Re'
_chemical_formula_weight 624.31
_chemical_name_systematic
; 
 tetraethylammonium dibromo nitrato tricarbonyl rhenate 
;
_space_group_IT_number 19
_symmetry_cell_setting orthorhombic
_symmetry_space_group_name_Hall 'P 2ac 2ab'
_symmetry_space_group_name_H-M 'P 21 21 21'
_atom_sites_solution_hydrogens geom
_atom_sites_solution_primary direct
_atom_sites_solution_secondary difmap
_audit_creation_method SHELXL-97
_cell_angle_alpha 90.00
_cell_angle_beta 90.00
_cell_angle_gamma 90.00
_cell_formula_units_Z 4
_cell_length_a 10.2054(5)
_cell_length_b 12.5317(6)
_cell_length_c 13.9781(7)
_cell_measurement_reflns_used 7860
_cell_measurement_temperature 173(2)
_cell_measurement_theta_max 27.1
_cell_measurement_theta_min 2.1
_cell_volume 1787.67(15)
_computing_cell_refinement 'SAINT (Bruker, 1998)'
_computing_data_collection 'SMART (Bruker, 1998)'
_computing_data_reduction 'SAINT (Bruker, 1998)'
_computing_molecular_graphics 'ORTEP-III (Burnett & Johnson, 1996)'
_computing_publication_material 'CIFTAB (Sheldrick, 1997)'
_computing_structure_refinement 'SHELXL-97 (Sheldrick, 1997)'
_computing_structure_solution 'SHELXS-97 (Sheldrick, 1997)'
_diffrn_ambient_temperature 173(2)
_diffrn_measured_fraction_theta_full 0.997
_diffrn_measured_fraction_theta_max 0.997
_diffrn_measurement_device_type 'Bruker SMART CCD area detector'
_diffrn_measurement_method 'omega scans'
_diffrn_radiation_monochromator graphite
_diffrn_radiation_source 'normal-focus sealed tube'
_diffrn_radiation_type MoK\a
_diffrn_radiation_wavelength 0.71070
_diffrn_reflns_av_R_equivalents 0.0394
_diffrn_reflns_av_sigmaI/netI 0.0471
_diffrn_reflns_limit_h_max 8
_diffrn_reflns_limit_h_min -13
_diffrn_reflns_limit_k_max 14
_diffrn_reflns_limit_k_min -16
_diffrn_reflns_limit_l_max 17
_diffrn_reflns_limit_l_min -17
_diffrn_reflns_number 11038
_diffrn_reflns_theta_full 27.15
_diffrn_reflns_theta_max 27.15
_diffrn_reflns_theta_min 2.18
_diffrn_standards_decay_% 0.0
_exptl_absorpt_coefficient_mu 11.295
_exptl_absorpt_correction_T_max 0.39
_exptl_absorpt_correction_T_min 0.16
_exptl_absorpt_correction_type multi-scan
_exptl_absorpt_process_details
;
 Data were corrected for decay and absorption using the program SADABS 
 based on the method of R.H. Blessing (Acta Cryst. A51, 33-38, 1995).
;
_exptl_crystal_density_diffrn 2.320
_exptl_crystal_density_method 'not measured'
_exptl_crystal_description prism
_exptl_crystal_F_000 1176
_exptl_crystal_size_max 0.25
_exptl_crystal_size_mid 0.25
_exptl_crystal_size_min 0.10
_refine_diff_density_max 0.896
_refine_diff_density_min -1.120
_refine_diff_density_rms 0.119
_refine_ls_abs_structure_details 'Flack H D (1983), Acta Cryst. A39, 876-881'
_refine_ls_abs_structure_Flack -0.023(11)
_refine_ls_extinction_method none
_refine_ls_goodness_of_fit_ref 0.995
_refine_ls_hydrogen_treatment noref
_refine_ls_matrix_type full
_refine_ls_number_parameters 203
_refine_ls_number_reflns 3937
_refine_ls_number_restraints 0
_refine_ls_restrained_S_all 0.995
_refine_ls_R_factor_all 0.0327
_refine_ls_R_factor_gt 0.0267
_refine_ls_shift/su_max 0.002
_refine_ls_shift/su_mean 0.000
_refine_ls_structure_factor_coef Fsqd
_refine_ls_weighting_details 'calc w=1/[\s^2^(Fo^2^)+(0.0162P)^2^+0.0000P] where P=(Fo^2^+2Fc^2^)/3'
_refine_ls_weighting_scheme calc
_refine_ls_wR_factor_gt 0.0505
_refine_ls_wR_factor_ref 0.0522
_reflns_number_gt 3579
_reflns_number_total 3937
_reflns_threshold_expression >2sigma(I)
_cod_data_source_file ic049599ksi20041013_083251_2.cif
_cod_data_source_block SR62
_cod_database_code 4308515

loop_
_symmetry_equiv_pos_as_xyz
'x, y, z'
'-x+1/2, -y, z+1/2'
'x+1/2, -y+1/2, -z'
'-x, y+1/2, -z+1/2'

loop_
_atom_site_label
_atom_site_type_symbol
_atom_site_fract_x
_atom_site_fract_y
_atom_site_fract_z
_atom_site_U_iso_or_equiv
_atom_site_adp_type
_atom_site_occupancy
_atom_site_symmetry_multiplicity
_atom_site_calc_flag
_atom_site_refinement_flags
_atom_site_disorder_assembly
_atom_site_disorder_group
Re1 Re 0.95876(2) 0.206161(17) 0.315121(16) 0.02389(6) Uani 1 1 d . . .
Br1 Br 1.01647(6) 0.34255(4) 0.18517(5) 0.03347(14) Uani 1 1 d . . .
Br2 Br 0.81536(6) 0.10901(4) 0.19156(5) 0.02993(13) Uani 1 1 d . . .
O1 O 1.1330(4) 0.3410(3) 0.4453(3) 0.0364(10) Uani 1 1 d . . .
O2 O 1.1993(5) 0.0705(3) 0.2589(3) 0.0365(10) Uani 1 1 d . . .
O3 O 0.8935(5) 0.0524(3) 0.4734(3) 0.0326(11) Uani 1 1 d . . .
O4 O 0.7863(4) 0.2999(3) 0.3387(2) 0.0310(9) Uani 1 1 d . . .
O5 O 0.8271(4) 0.3234(3) 0.4906(3) 0.0364(11) Uani 1 1 d . . .
O6 O 0.6507(5) 0.3874(3) 0.4272(3) 0.0392(12) Uani 1 1 d . . .
N1 N 0.9181(5) 0.1104(4) 0.4108(4) 0.0284(12) Uani 1 1 d . . .
N2 N 0.7551(5) 0.3386(4) 0.4213(3) 0.0272(11) Uani 1 1 d . . .
N3 N 0.4872(5) 0.3642(3) 0.1208(3) 0.0212(10) Uani 1 1 d . . .
C1 C 1.0668(5) 0.2898(4) 0.3970(3) 0.0209(11) Uani 1 1 d . . .
C2 C 1.1090(6) 0.1196(4) 0.2796(4) 0.0238(13) Uani 1 1 d . . .
C4 C 0.5119(6) 0.3409(5) 0.2268(4) 0.0271(14) Uani 1 1 d . . .
H4A H 0.5677 0.2765 0.2318 0.032 Uiso 1 1 calc R . .
H4B H 0.5615 0.4013 0.2546 0.032 Uiso 1 1 calc R . .
C5 C 0.3889(7) 0.3233(5) 0.2864(4) 0.0375(17) Uani 1 1 d . . .
H5A H 0.3368 0.3890 0.2875 0.056 Uiso 1 1 calc R . .
H5B H 0.4137 0.3039 0.3518 0.056 Uiso 1 1 calc R . .
H5C H 0.3369 0.2656 0.2581 0.056 Uiso 1 1 calc R . .
C6 C 0.4172(6) 0.2731(4) 0.0720(4) 0.0280(14) Uani 1 1 d . . .
H6A H 0.4056 0.2916 0.0037 0.034 Uiso 1 1 calc R . .
H6B H 0.3289 0.2661 0.1006 0.034 Uiso 1 1 calc R . .
C7 C 0.4853(7) 0.1657(4) 0.0781(4) 0.0366(17) Uani 1 1 d . . .
H7A H 0.5744 0.1719 0.0525 0.055 Uiso 1 1 calc R . .
H7B H 0.4362 0.1131 0.0406 0.055 Uiso 1 1 calc R . .
H7C H 0.4892 0.1426 0.1450 0.055 Uiso 1 1 calc R . .
C8 C 0.4020(6) 0.4621(5) 0.1086(4) 0.0263(13) Uani 1 1 d . . .
H8A H 0.3841 0.4721 0.0396 0.032 Uiso 1 1 calc R . .
H8B H 0.3170 0.4490 0.1408 0.032 Uiso 1 1 calc R . .
C9 C 0.4597(7) 0.5644(4) 0.1477(4) 0.0313(13) Uani 1 1 d . . .
H9A H 0.4861 0.5535 0.2144 0.047 Uiso 1 1 calc R . .
H9B H 0.3939 0.6213 0.1445 0.047 Uiso 1 1 calc R . .
H9C H 0.5363 0.5846 0.1096 0.047 Uiso 1 1 calc R . .
C10 C 0.6228(6) 0.3822(5) 0.0778(4) 0.0279(14) Uani 1 1 d . . .
H10A H 0.6649 0.4425 0.1117 0.034 Uiso 1 1 calc R . .
H10B H 0.6766 0.3178 0.0896 0.034 Uiso 1 1 calc R . .
C11 C 0.6239(7) 0.4056(5) -0.0281(4) 0.0327(15) Uani 1 1 d . . .
H11A H 0.5961 0.3419 -0.0635 0.049 Uiso 1 1 calc R . .
H11B H 0.7127 0.4256 -0.0479 0.049 Uiso 1 1 calc R . .
H11C H 0.5636 0.4645 -0.0418 0.049 Uiso 1 1 calc R . .

loop_
_atom_site_aniso_label
_atom_site_aniso_U_11
_atom_site_aniso_U_22
_atom_site_aniso_U_33
_atom_site_aniso_U_23
_atom_site_aniso_U_13
_atom_site_aniso_U_12
Re1 0.02312(10) 0.02685(10) 0.02171(10) 0.00041(10) -0.00302(11) 0.00586(10)
Br1 0.0410(4) 0.0240(3) 0.0354(3) -0.0003(3) 0.0046(3) -0.0041(2)
Br2 0.0277(3) 0.0282(3) 0.0339(3) -0.0035(3) 0.0018(3) -0.0034(2)
O1 0.031(3) 0.039(2) 0.039(2) -0.006(2) -0.002(2) -0.003(2)
O2 0.030(2) 0.032(2) 0.047(3) 0.000(2) 0.002(2) 0.008(2)
O3 0.037(3) 0.029(2) 0.032(2) 0.0094(19) 0.000(2) -0.002(2)
O4 0.028(2) 0.038(2) 0.027(2) -0.0013(18) -0.0036(16) 0.007(2)
O5 0.032(3) 0.049(3) 0.028(2) -0.0058(19) -0.005(2) 0.006(2)
O6 0.026(3) 0.052(3) 0.040(3) -0.012(2) 0.001(2) 0.014(2)
N1 0.023(3) 0.028(3) 0.035(3) -0.004(2) -0.011(2) -0.001(2)
N2 0.029(3) 0.026(3) 0.027(3) -0.001(2) -0.002(2) -0.005(2)
N3 0.019(3) 0.024(2) 0.020(2) -0.0025(18) -0.0018(19) 0.004(2)
C1 0.019(3) 0.024(3) 0.019(2) -0.003(2) -0.007(2) -0.001(3)
C2 0.028(3) 0.016(3) 0.027(3) -0.001(2) -0.004(3) -0.006(3)
C4 0.033(4) 0.028(3) 0.020(3) 0.002(2) -0.003(2) 0.004(3)
C5 0.049(4) 0.039(4) 0.024(3) 0.006(2) 0.005(3) 0.000(3)
C6 0.030(3) 0.026(3) 0.028(3) 0.000(2) -0.005(2) -0.002(3)
C7 0.050(5) 0.025(3) 0.035(3) -0.001(2) -0.005(3) 0.008(3)
C8 0.026(3) 0.029(3) 0.024(3) 0.000(2) -0.001(3) 0.002(3)
C9 0.040(4) 0.024(3) 0.030(3) -0.002(2) 0.007(3) -0.001(3)
C10 0.017(3) 0.031(3) 0.036(3) -0.006(3) 0.001(3) 0.001(3)
C11 0.030(4) 0.037(4) 0.032(4) -0.002(3) 0.013(3) -0.005(3)

loop_
_atom_type_symbol
_atom_type_description
_atom_type_scat_dispersion_real
_atom_type_scat_dispersion_imag
_atom_type_scat_source
C C 0.0033 0.0016 'International Tables Vol C Tables 4.2.6.8 and 6.1.1.4'
H H 0.0000 0.0000 'International Tables Vol C Tables 4.2.6.8 and 6.1.1.4'
N N 0.0061 0.0033 'International Tables Vol C Tables 4.2.6.8 and 6.1.1.4'
O O 0.0106 0.0060 'International Tables Vol C Tables 4.2.6.8 and 6.1.1.4'
Br Br -0.2901 2.4595 'International Tables Vol C Tables 4.2.6.8 and 6.1.1.4'
Re Re -1.0185 7.2310 'International Tables Vol C Tables 4.2.6.8 and 6.1.1.4'

loop_
_geom_angle_atom_site_label_1
_geom_angle_atom_site_label_2
_geom_angle_atom_site_label_3
_geom_angle
_geom_angle_site_symmetry_1
_geom_angle_site_symmetry_3
_geom_angle_publ_flag
N1 Re1 C1 93.0(2) . . ?
N1 Re1 C2 90.0(2) . . ?
C1 Re1 C2 90.2(2) . . ?
N1 Re1 O4 93.46(18) . . ?
C1 Re1 O4 94.67(19) . . ?
C2 Re1 O4 173.84(19) . . ?
N1 Re1 Br1 178.63(14) . . ?
C1 Re1 Br1 85.73(15) . . ?
C2 Re1 Br1 90.54(16) . . ?
O4 Re1 Br1 86.12(10) . . ?
N1 Re1 Br2 92.94(14) . . ?
C1 Re1 Br2 173.97(16) . . ?
C2 Re1 Br2 90.75(16) . . ?
O4 Re1 Br2 83.99(11) . . ?
Br1 Re1 Br2 88.31(2) . . ?
N2 O4 Re1 123.1(3) . . ?
O3 N1 Re1 177.8(4) . . ?
O6 N2 O5 122.7(5) . . ?
O6 N2 O4 117.4(5) . . ?
O5 N2 O4 119.9(5) . . ?
C6 N3 C8 106.9(4) . . ?
C6 N3 C10 111.3(4) . . ?
C8 N3 C10 110.9(4) . . ?
C6 N3 C4 111.8(4) . . ?
C8 N3 C4 111.0(4) . . ?
C10 N3 C4 105.1(4) . . ?
O1 C1 Re1 179.0(5) . . ?
O2 C2 Re1 178.5(5) . . ?
C5 C4 N3 114.9(5) . . ?
N3 C6 C7 115.5(5) . . ?
C9 C8 N3 115.0(5) . . ?
C11 C10 N3 115.0(5) . . ?

loop_
_geom_bond_atom_site_label_1
_geom_bond_atom_site_label_2
_geom_bond_distance
_geom_bond_site_symmetry_2
_geom_bond_publ_flag
Re1 N1 1.844(5) . ?
Re1 C1 1.904(5) . ?
Re1 C2 1.942(6) . ?
Re1 O4 2.141(4) . ?
Re1 Br1 2.5628(6) . ?
Re1 Br2 2.5704(7) . ?
O1 C1 1.150(6) . ?
O2 C2 1.145(7) . ?
O3 N1 1.165(6) . ?
O4 N2 1.292(6) . ?
O5 N2 1.231(6) . ?
O6 N2 1.231(6) . ?
N3 C6 1.509(7) . ?
N3 C8 1.514(7) . ?
N3 C10 1.525(7) . ?
N3 C4 1.531(6) . ?
C4 C5 1.522(9) . ?
C6 C7 1.518(8) . ?
C8 C9 1.512(8) . ?
C10 C11 1.510(8) . ?

loop_
_geom_torsion_atom_site_label_1
_geom_torsion_atom_site_label_2
_geom_torsion_atom_site_label_3
_geom_torsion_atom_site_label_4
_geom_torsion
_geom_torsion_site_symmetry_1
_geom_torsion_site_symmetry_2
_geom_torsion_site_symmetry_3
_geom_torsion_site_symmetry_4
_geom_torsion_publ_flag
N1 Re1 O4 N2 53.9(4) . . . . ?
C1 Re1 O4 N2 -39.4(4) . . . . ?
C2 Re1 O4 N2 178.0(17) . . . . ?
Br1 Re1 O4 N2 -124.8(4) . . . . ?
Br2 Re1 O4 N2 146.5(4) . . . . ?
C1 Re1 N1 O3 22(13) . . . . ?
C2 Re1 N1 O3 112(12) . . . . ?
O4 Re1 N1 O3 -73(12) . . . . ?
Br1 Re1 N1 O3 -1(18) . . . . ?
Br2 Re1 N1 O3 -157(12) . . . . ?
Re1 O4 N2 O6 -177.0(4) . . . . ?
Re1 O4 N2 O5 1.1(7) . . . . ?
N1 Re1 C1 O1 158(30) . . . . ?
C2 Re1 C1 O1 68(30) . . . . ?
O4 Re1 C1 O1 -108(30) . . . . ?
Br1 Re1 C1 O1 -22(30) . . . . ?
Br2 Re1 C1 O1 -31(31) . . . . ?
N1 Re1 C2 O2 -122(20) . . . . ?
C1 Re1 C2 O2 -29(20) . . . . ?
O4 Re1 C2 O2 113(19) . . . . ?
Br1 Re1 C2 O2 56(20) . . . . ?
Br2 Re1 C2 O2 145(20) . . . . ?
C6 N3 C4 C5 -60.9(6) . . . . ?
C8 N3 C4 C5 58.3(7) . . . . ?
C10 N3 C4 C5 178.3(5) . . . . ?
C8 N3 C6 C7 -178.5(5) . . . . ?
C10 N3 C6 C7 60.2(6) . . . . ?
C4 N3 C6 C7 -56.9(6) . . . . ?
C6 N3 C8 C9 -176.4(5) . . . . ?
C10 N3 C8 C9 -54.9(6) . . . . ?
C4 N3 C8 C9 61.5(6) . . . . ?
C6 N3 C10 C11 58.2(6) . . . . ?
C8 N3 C10 C11 -60.7(6) . . . . ?
C4 N3 C10 C11 179.3(5) . . . . ?
